data_7702292
loop_
_publ_author_name
'Brita Vangdal'
'Jose Carranza'
'Francesc Lloret'
'Miguel Julve'
'Jorunn Sletten'

_publ_section_title
;
 Syntheses, crystal structures and magnetic properties of copper(ii)
 dicyanamide complexes; dinuclear, chain and ladder compounds
;
_journal_name_full 'Journal of the Chemical Society, Dalton Transactions'
_journal_page_first 566
_journal_page_last 574
_journal_paper_doi 10.1039/B105981P
_journal_year 2002
_chemical_formula_structural '[Cu2 (C8 H6 N4) (C2 N3)4]n'
_chemical_formula_sum 'C16 H6 Cu2 N16'
_chemical_formula_weight 549.45
_space_group_IT_number 14
_space_group_name_Hall '-P 2ybc'
_space_group_name_H-M_alt 'P 1 21/c 1'
_symmetry_cell_setting monoclinic
_symmetry_space_group_name_H-M 'P 1 21/c 1'
_atom_sites_solution_hydrogens geom
_atom_sites_solution_primary direct
_atom_sites_solution_secondary difmap
_cell_angle_alpha 90.00
_cell_angle_beta 107.142(2)
_cell_angle_gamma 90.00
_cell_formula_units_Z 2
_cell_length_a 7.5550(2)
_cell_length_b 11.3017(5)
_cell_length_c 11.8904(4)
_cell_measurement_temperature 153(2)
_cell_volume 970.15(6)
_computing_cell_refinement 'SAINT, version 5.00'
_computing_data_collection 'SMART, version 5.051'
_computing_data_reduction 'SAINT, version 5.00'
_computing_molecular_graphics 'XP, version 4.3, 1992'
_computing_publication_material 'CIFTAB, Sheldrick, 1993'
_computing_structure_refinement 'SHELXL-93 (Sheldrick, 1993)'
_computing_structure_solution 'SHELXS-86 (Sheldrick, 1990)'
_diffrn_ambient_temperature 153(2)
_diffrn_measurement_device '2K SMART CCD'
_diffrn_measurement_method \\w
_diffrn_radiation_monochromator graphite
_diffrn_radiation_source 'fine-focus sealed tube'
_diffrn_radiation_type MoK\\a
_diffrn_radiation_wavelength 0.71073
_diffrn_reflns_av_R_equivalents 0.0200
_diffrn_reflns_av_sigmaI/netI 0.0206
_diffrn_reflns_limit_h_max 10
_diffrn_reflns_limit_h_min -10
_diffrn_reflns_limit_k_max 16
_diffrn_reflns_limit_k_min -10
_diffrn_reflns_limit_l_max 15
_diffrn_reflns_limit_l_min -16
_diffrn_reflns_number 8482
_diffrn_reflns_theta_max 30.48
_diffrn_reflns_theta_min 2.54
_diffrn_standards_number '50 first frames remeasured at end of data collection'
_exptl_absorpt_coefficient_mu 2.239
_exptl_absorpt_correction_T_max 'see above'
_exptl_absorpt_correction_T_min 'Tmin/Tmax ratio 0.822880'
_exptl_absorpt_correction_type 'empirical, SADABS'
_exptl_crystal_colour green
_exptl_crystal_density_diffrn 1.881
_exptl_crystal_description needle
_exptl_crystal_F_000 544
_exptl_crystal_size_max 0.45
_exptl_crystal_size_mid 0.25
_exptl_crystal_size_min 0.22
_refine_diff_density_max 0.526
_refine_diff_density_min -0.377
_refine_diff_density_rms 0.060
_refine_ls_extinction_method none
_refine_ls_goodness_of_fit_all 1.086
_refine_ls_goodness_of_fit_obs 1.135
_refine_ls_hydrogen_treatment 'riding model'
_refine_ls_matrix_type full
_refine_ls_number_parameters 154
_refine_ls_number_reflns 2937
_refine_ls_number_restraints 0
_refine_ls_restrained_S_all 1.086
_refine_ls_restrained_S_obs 1.135
_refine_ls_R_factor_all 0.0273
_refine_ls_R_factor_obs 0.0224
_refine_ls_shift/esd_max 0.005
_refine_ls_shift/esd_mean 0.000
_refine_ls_structure_factor_coef Fsqd
_refine_ls_weighting_details 'w=1/[\\s^2^(Fo^2^)+(0.0286P)^2^+0.4227P] where P=(Fo^2^+2Fc^2^)/3'
_refine_ls_weighting_scheme calc
_refine_ls_wR_factor_all 0.0624
_refine_ls_wR_factor_obs 0.0608
_reflns_number_observed 2570
_reflns_number_total 2938
_reflns_observed_criterion >2sigma(I)
_cod_data_source_file b105981p.cif
_cod_data_source_block cubpmdca
_cod_depositor_comments
;
The following automatic conversions were performed:

data item '_refine_ls_weighting_scheme' value 'calc
w=1/[\\s^2^(Fo^2^)+(0.0286P)^2^+0.4227P] where P=(Fo^2^+2Fc^2^)/3'
was changed to 'calc'. A new data item '_refine_ls_weighting_details'
was created with the value set to
'w=1/[\\s^2^(Fo^2^)+(0.0286P)^2^+0.4227P] where P=(Fo^2^+2Fc^2^)/3'.

Automatic conversion script
Id: cif_fix_values 6909 2019-04-08 15:41:33Z antanas 
;
_cod_original_sg_symbol_H-M 'P 21 / c'
_cod_database_code 7702292

loop_
_symmetry_equiv_pos_as_xyz
'x, y, z'
'-x, y+1/2, -z+1/2'
'-x, -y, -z'
'x, -y-1/2, z-1/2'

loop_
_atom_site_aniso_label
_atom_site_aniso_U_11
_atom_site_aniso_U_22
_atom_site_aniso_U_33
_atom_site_aniso_U_23
_atom_site_aniso_U_13
_atom_site_aniso_U_12
Cu1 0.02126(9) 0.02042(10) 0.01582(9) 0.00066(6) 0.00426(6) -0.00106(6)
N1 0.0215(5) 0.0199(6) 0.0174(5) 0.0002(4) 0.0048(4) -0.0011(4)
N2 0.0224(5) 0.0185(5) 0.0184(5) 0.0020(4) 0.0055(4) -0.0001(4)
N3 0.0373(7) 0.0287(7) 0.0218(6) 0.0023(5) 0.0018(5) -0.0021(6)
N4 0.0491(9) 0.0277(7) 0.0314(7) 0.0078(6) -0.0082(6) -0.0104(7)
N5 0.0458(8) 0.0347(8) 0.0267(7) 0.0054(6) 0.0036(6) -0.0048(6)
N6 0.0239(6) 0.0311(7) 0.0194(6) -0.0025(5) 0.0056(4) -0.0012(5)
N7 0.0228(6) 0.0671(11) 0.0265(7) -0.0136(7) 0.0078(5) -0.0023(7)
N8 0.0223(6) 0.0317(7) 0.0299(7) -0.0047(5) 0.0085(5) -0.0023(5)
C1 0.0204(6) 0.0183(6) 0.0178(6) -0.0001(5) 0.0058(5) 0.0000(5)
C2 0.0250(6) 0.0219(7) 0.0213(6) -0.0032(5) 0.0060(5) -0.0042(5)
C3 0.0291(7) 0.0195(7) 0.0268(7) -0.0012(5) 0.0092(5) -0.0054(5)
C4 0.0277(7) 0.0197(7) 0.0222(6) 0.0023(5) 0.0086(5) -0.0009(5)
C5 0.0229(6) 0.0261(7) 0.0207(6) -0.0013(5) 0.0040(5) -0.0036(5)
C6 0.0286(7) 0.0224(7) 0.0268(7) 0.0039(6) 0.0081(6) -0.0044(5)
C7 0.0250(6) 0.0225(7) 0.0166(6) -0.0008(5) 0.0073(5) 0.0015(5)
C8 0.0206(6) 0.0237(7) 0.0211(6) 0.0000(5) 0.0024(5) -0.0012(5)

loop_
_atom_site_label
_atom_site_type_symbol
_atom_site_fract_x
_atom_site_fract_y
_atom_site_fract_z
_atom_site_U_iso_or_equiv
_atom_site_thermal_displace_type
_atom_site_occupancy
_atom_site_calc_flag
_atom_site_refinement_flags
_atom_site_disorder_group
Cu1 Cu 0.32845(2) 0.04027(2) 0.261733(14) 0.01943(6) Uani 1 d . .
N1 N 0.3357(2) -0.08593(11) 0.39188(10) 0.0198(2) Uani 1 d . .
N2 N 0.4807(2) -0.11688(11) 0.59708(10) 0.0199(2) Uani 1 d . .
N3 N 0.2803(2) 0.19143(13) 0.17628(12) 0.0307(3) Uani 1 d . .
N4 N 0.1928(2) 0.35836(14) 0.04058(14) 0.0404(4) Uani 1 d . .
N5 N -0.0184(2) 0.35921(14) -0.16225(13) 0.0373(3) Uani 1 d . .
N6 N 0.1089(2) -0.03899(12) 0.15800(11) 0.0250(3) Uani 1 d . .
N7 N -0.2272(2) -0.0616(2) 0.08972(13) 0.0387(4) Uani 1 d . .
N8 N -0.4604(2) -0.02884(13) 0.19279(13) 0.0278(3) Uani 1 d . .
C1 C 0.4491(2) -0.05579(12) 0.49662(12) 0.0188(2) Uani 1 d . .
C2 C 0.2437(2) -0.18961(13) 0.38605(13) 0.0229(3) Uani 1 d . .
H2 H 0.1631 -0.21568 0.31286 0.034 Uiso 1 calc R .
C3 C 0.2664(2) -0.25815(14) 0.48618(13) 0.0249(3) Uani 1 d . .
H3 H 0.2016 -0.33080 0.48241 0.037 Uiso 1 calc R .
C4 C 0.3859(2) -0.21819(13) 0.59229(13) 0.0229(3) Uani 1 d . .
H4 H 0.4006 -0.26309 0.66199 0.034 Uiso 1 calc R .
C5 C 0.2338(2) 0.26558(14) 0.10802(13) 0.0238(3) Uani 1 d . .
C6 C 0.0785(2) 0.35245(14) -0.06717(14) 0.0260(3) Uani 1 d . .
C7 C -0.0506(2) -0.04748(13) 0.13245(12) 0.0211(3) Uani 1 d . .
C8 C -0.3432(2) -0.04192(13) 0.15026(13) 0.0226(3) Uani 1 d . .

loop_
_atom_type_symbol
_atom_type_description
_atom_type_scat_dispersion_real
_atom_type_scat_dispersion_imag
_atom_type_scat_source
C C 0.0033 0.0016 'International Tables Vol C Tables 4.2.6.8 and 6.1.1.4'
H H 0.0000 0.0000 'International Tables Vol C Tables 4.2.6.8 and 6.1.1.4'
N N 0.0061 0.0033 'International Tables Vol C Tables 4.2.6.8 and 6.1.1.4'
Cu Cu 0.3201 1.2651 'International Tables Vol C Tables 4.2.6.8 and 6.1.1.4'

loop_
_geom_angle_atom_site_label_1
_geom_angle_atom_site_label_2
_geom_angle_atom_site_label_3
_geom_angle
_geom_angle_site_symmetry_1
_geom_angle_site_symmetry_3
N3 Cu1 N6 94.49(6) . .
N3 Cu1 N2 91.97(5) . 3_656
N6 Cu1 N2 164.46(5) . 3_656
N3 Cu1 N1 159.17(6) . .
N6 Cu1 N1 89.24(5) . .
N2 Cu1 N1 79.86(5) 3_656 .
N3 Cu1 N8 99.44(6) . 1_655
N6 Cu1 N8 100.34(5) . 1_655
N2 Cu1 N8 92.51(5) 3_656 1_655
N1 Cu1 N8 100.04(5) . 1_655
C1 N1 C2 116.65(12) . .
C1 N1 Cu1 112.75(9) . .
C2 N1 Cu1 130.60(10) . .
C1 N2 C4 116.69(12) . .
C1 N2 Cu1 114.17(9) . 3_656
C4 N2 Cu1 129.14(10) . 3_656
C5 N3 Cu1 166.33(13) . .
C5 N4 C6 121.78(15) . .
C7 N6 Cu1 145.41(12) . .
C7 N7 C8 123.07(14) . .
C8 N8 Cu1 165.89(13) . 1_455
N1 C1 N2 126.81(12) . .
N1 C1 C1 116.98(15) . 3_656
N2 C1 C1 116.21(15) . 3_656
N1 C2 C3 120.50(13) . .
N1 C2 H2 119.75 . .
C3 C2 H2 119.75 . .
C2 C3 C4 118.62(13) . .
C2 C3 H3 120.69 . .
C4 C3 H3 120.69 . .
N2 C4 C3 120.69(13) . .
N2 C4 H4 119.66 . .
C3 C4 H4 119.66 . .
N3 C5 N4 173.0(2) . .
N5 C6 N4 173.2(2) . .
N6 C7 N7 172.0(2) . .
N8 C8 N7 172.4(2) . .

loop_
_geom_bond_atom_site_label_1
_geom_bond_atom_site_label_2
_geom_bond_distance
_geom_bond_site_symmetry_2
Cu1 N3 1.9661(14) .
Cu1 N6 1.9672(13) .
Cu1 N2 2.0543(12) 3_656
Cu1 N1 2.0934(12) .
Cu1 N8 2.1444(13) 1_655
N1 C1 1.331(2) .
N1 C2 1.353(2) .
N2 C1 1.339(2) .
N2 C4 1.343(2) .
N2 Cu1 2.0543(12) 3_656
N3 C5 1.147(2) .
N4 C5 1.301(2) .
N4 C6 1.319(2) .
N5 C6 1.154(2) .
N6 C7 1.157(2) .
N7 C7 1.290(2) .
N7 C8 1.307(2) .
N8 C8 1.151(2) .
N8 Cu1 2.1444(13) 1_455
C1 C1 1.467(3) 3_656
C2 C3 1.388(2) .
C2 H2 0.95 .
C3 C4 1.393(2) .
C3 H3 0.95 .
C4 H4 0.95 .
